data_1568143
loop_
_publ_author_name
'Zhou, Xiuquan'
'Kolluru, Venkata Surya Chaitanya'
'Xu, Wenqian'
'Wang, Luqing'
'Chang, Tieyan'
'Chen, Yu-Sheng'
'Yu, Lei'
'Wen, Jianguo'
'Chan, Maria K. Y.'
'Chung, Duck Young'
'Kanatzidis, Mercouri G.'

_publ_section_title
;
 Discovery of chalcogenides structures and compositions using mixed fluxes
;
_journal_issue 7938
_journal_name_full Nature
_journal_page_first 72
_journal_page_last 77
_journal_paper_doi 10.1038/s41586-022-05307-7
_journal_volume 612
_journal_year 2022
_chemical_formula_moiety '0.5(Cu7.02 K8.69 O1.71 Se8)'
_chemical_formula_sum 'Cu3.52 K4.33 O0.88 Se4'
_chemical_formula_weight 722.57
_space_group_crystal_system tetragonal
_space_group_IT_number 87
_space_group_name_Hall '-I 4'
_space_group_name_H-M_alt 'I 4/m'
_atom_sites_solution_hydrogens .
_atom_sites_solution_primary iterative
_audit_contact_author_name
;
;
_audit_creation_date 2022-03-23
_audit_creation_method
;
Olex2 1.2
(compiled 2018.05.29 svn.r3508 for OlexSys, GUI svn.r5506)
;
_cell_angle_alpha 90
_cell_angle_beta 90
_cell_angle_gamma 90
_cell_formula_units_Z 2
_cell_length_a 12.335(2)
_cell_length_b 12.335(2)
_cell_length_c 4.4330(8)
_cell_measurement_reflns_used 738
_cell_measurement_temperature 100
_cell_measurement_theta_max 37.012
_cell_measurement_theta_min 2.716
_cell_volume 674.5(2)
_computing_cell_refinement 'SAINT V8.38A (?, 2016)'
_computing_data_reduction 'SAINT V8.38A (?, 2016)'
_computing_molecular_graphics 'Olex2 (Dolomanov et al., 2009)'
_computing_publication_material 'Olex2 (Dolomanov et al., 2009)'
_computing_structure_refinement 'ShelXL (Sheldrick, 2015)'
_computing_structure_solution 'olex2.solve (Bourhis et al., 2015)'
_diffrn_ambient_temperature 100
_diffrn_measured_fraction_theta_full 1.000
_diffrn_measured_fraction_theta_max 1.000
_diffrn_measurement_device_type 'Bruker APEX-II CCD'
_diffrn_measurement_method '\f and \w scans'
_diffrn_radiation_type Synchrotron
_diffrn_radiation_wavelength 0.41328
_diffrn_reflns_av_R_equivalents 0.1560
_diffrn_reflns_av_unetI/netI 0.0670
_diffrn_reflns_Laue_measured_fraction_full 1.000
_diffrn_reflns_Laue_measured_fraction_max 1.000
_diffrn_reflns_limit_h_max 18
_diffrn_reflns_limit_h_min -18
_diffrn_reflns_limit_k_max 18
_diffrn_reflns_limit_k_min -18
_diffrn_reflns_limit_l_max 6
_diffrn_reflns_limit_l_min -6
_diffrn_reflns_number 15266
_diffrn_reflns_point_group_measured_fraction_full 1.000
_diffrn_reflns_point_group_measured_fraction_max 1.000
_diffrn_reflns_theta_full 14.357
_diffrn_reflns_theta_max 18.506
_diffrn_reflns_theta_min 1.358
_exptl_absorpt_coefficient_mu 18.345
_exptl_absorpt_correction_T_max 0.7422
_exptl_absorpt_correction_T_min 0.6249
_exptl_absorpt_correction_type multi-scan
_exptl_absorpt_process_details
;
SADABS-2016/2 (Bruker,2016/2) was used for absorption correction.
wR2(int) was 0.1661 before and 0.0983 after correction.
The Ratio of minimum to maximum transmission is 0.8420.
The \l/2 correction factor is Not present.
;
_exptl_crystal_density_diffrn 3.726
_exptl_crystal_description needle
_exptl_crystal_F_000 686
_refine_diff_density_max 1.457
_refine_diff_density_min -0.903
_refine_diff_density_rms 0.327
_refine_ls_extinction_coef 0.018(3)
_refine_ls_extinction_expression Fc^*^=kFc[1+0.001xFc^2^\l^3^/sin(2\q)]^-1/4^
_refine_ls_extinction_method 'SHELXL-2018/3 (Sheldrick 2018)'
_refine_ls_goodness_of_fit_ref 1.143
_refine_ls_hydrogen_treatment undef
_refine_ls_matrix_type full
_refine_ls_number_parameters 27
_refine_ls_number_reflns 713
_refine_ls_number_restraints 0
_refine_ls_restrained_S_all 1.143
_refine_ls_R_factor_all 0.0489
_refine_ls_R_factor_gt 0.0385
_refine_ls_shift/su_max 0.021
_refine_ls_shift/su_mean 0.006
_refine_ls_structure_factor_coef Fsqd
_refine_ls_weighting_details 'w=1/[\s^2^(Fo^2^)+(0.0205P)^2^+3.2318P] where P=(Fo^2^+2Fc^2^)/3'
_refine_ls_weighting_scheme calc
_refine_ls_wR_factor_gt 0.0910
_refine_ls_wR_factor_ref 0.0970
_reflns_Friedel_coverage 0.000
_reflns_Friedel_fraction_full .
_reflns_Friedel_fraction_max .
_reflns_number_gt 599
_reflns_number_total 713
_reflns_threshold_expression 'I > 2\s(I)'
_cod_data_source_file VIII_K4.3Cu3.5Se4O0.86.cif
_cod_data_source_block VIII
_cod_original_cell_volume 674.5(3)
_cod_database_code 1568143
_shelx_shelxl_version_number 2018/3
_shelx_space_group_comment
;
The symmetry employed for this shelxl refinement is uniquely defined
by the following loop, which should always be used as a source of
symmetry information in preference to the above space-group names.
They are only intended as comments.
;
_olex2_refinement_description
;
;
_olex2_submission_special_instructions 'No special instructions were received'

loop_
_space_group_symop_operation_xyz
'x, y, z'
'-x, -y, z'
'-y, x, z'
'y, -x, z'
'x+1/2, y+1/2, z+1/2'
'-x+1/2, -y+1/2, z+1/2'
'-y+1/2, x+1/2, z+1/2'
'y+1/2, -x+1/2, z+1/2'
'-x, -y, -z'
'x, y, -z'
'y, -x, -z'
'-y, x, -z'
'-x+1/2, -y+1/2, -z+1/2'
'x+1/2, y+1/2, -z+1/2'
'y+1/2, -x+1/2, -z+1/2'
'-y+1/2, x+1/2, -z+1/2'

loop_
_atom_site_label
_atom_site_type_symbol
_atom_site_fract_x
_atom_site_fract_y
_atom_site_fract_z
_atom_site_U_iso_or_equiv
_atom_site_adp_type
_atom_site_occupancy
_atom_site_site_symmetry_order
_atom_site_calc_flag
_atom_site_refinement_flags_posn
_atom_site_refinement_flags_adp
_atom_site_refinement_flags_occupancy
_atom_site_disorder_assembly
_atom_site_disorder_group
Se01 Se 0.92516(5) 0.40165(4) 1.000000 0.0142(2) Uani 1 2 d S T P . .
Cu02 Cu 0.77801(6) 0.55992(6) 1.000000 0.0107(2) Uani 0.877(4) 2 d S T P . .
K03 K 0.68858(11) 0.37904(11) 0.500000 0.0198(3) Uani 1 2 d S T P . .
O004 O 0.500000 0.500000 0.500000 0.026(3) Uani 0.86(4) 8 d S T P . .
K00 K 0.500000 0.500000 0.000000 0.053(5) Uani 0.35(2) 8 d S T P . .

loop_
_atom_site_aniso_label
_atom_site_aniso_U_11
_atom_site_aniso_U_22
_atom_site_aniso_U_33
_atom_site_aniso_U_23
_atom_site_aniso_U_13
_atom_site_aniso_U_12
Se01 0.0165(3) 0.0120(3) 0.0141(3) 0.000 0.000 0.00049(18)
Cu02 0.0152(4) 0.0094(4) 0.0074(3) 0.000 0.000 0.0019(2)
K03 0.0177(6) 0.0183(6) 0.0236(6) 0.000 0.000 -0.0033(4)
O004 0.025(4) 0.025(4) 0.030(6) 0.000 0.000 0.000
K00 0.063(7) 0.063(7) 0.035(6) 0.000 0.000 0.000

loop_
_atom_type_symbol
_atom_type_description
_atom_type_scat_dispersion_real
_atom_type_scat_dispersion_imag
_atom_type_scat_source
Cu Cu 0.3201 1.2651 'International Tables Vol C Tables 4.2.6.8 and 6.1.1.4'
K K 0.2009 0.2494 'International Tables Vol C Tables 4.2.6.8 and 6.1.1.4'
O O 0.0106 0.0060 'International Tables Vol C Tables 4.2.6.8 and 6.1.1.4'
Se Se -0.0929 2.2259 'International Tables Vol C Tables 4.2.6.8 and 6.1.1.4'

loop_
_geom_angle_atom_site_label_1
_geom_angle_atom_site_label_2
_geom_angle_atom_site_label_3
_geom_angle
_geom_angle_site_symmetry_1
_geom_angle_site_symmetry_3
Cu02 Se01 Cu02 117.429(16) . 7_644
Cu02 Se01 Cu02 117.429(16) . 7_645
Cu02 Se01 Cu02 110.55(4) 7_644 7_645
Cu02 Se01 K03 60.98(3) . 1_556
Cu02 Se01 K03 62.45(2) 7_645 7_645
Cu02 Se01 K03 60.98(3) . .
Cu02 Se01 K03 179.67(4) . 7_645
Cu02 Se01 K03 115.02(3) . 13_656
Cu02 Se01 K03 120.46(3) 7_645 .
Cu02 Se01 K03 61.03(3) 7_644 .
Cu02 Se01 K03 60.10(2) 7_644 13_656
Cu02 Se01 K03 60.10(2) 7_645 13_656
Cu02 Se01 K03 61.02(3) 7_645 1_556
Cu02 Se01 K03 120.46(3) 7_644 1_556
Cu02 Se01 K03 62.45(2) 7_644 7_645
K03 Se01 K03 68.37(3) 1_556 13_656
K03 Se01 K03 64.64(4) 7_645 13_656
K03 Se01 K03 118.776(14) 7_645 1_556
K03 Se01 K03 74.19(3) 1_556 .
K03 Se01 K03 118.776(14) 7_645 .
K03 Se01 K03 68.37(3) . 13_656
Se01 Cu02 Se01 70.42(2) . 15_567
Se01 Cu02 Se01 70.42(2) . 15_566
Se01 Cu02 Se01 110.55(4) 15_567 15_566
Se01 Cu02 K03 141.21(4) 15_567 .
Se01 Cu02 K03 74.64(3) . .
Se01 Cu02 K03 71.71(2) 15_567 1_556
Se01 Cu02 K03 71.72(2) 15_566 .
Se01 Cu02 K03 147.13(4) 15_567 3_655
Se01 Cu02 K03 137.900(19) . 3_655
Se01 Cu02 K03 147.13(4) 15_566 3_656
Se01 Cu02 K03 75.55(2) 15_566 3_655
Se01 Cu02 K03 137.900(19) . 3_656
Se01 Cu02 K03 75.55(2) 15_567 3_656
Se01 Cu02 K03 74.64(3) . 1_556
Se01 Cu02 K03 115.20(4) . 15_566
Se01 Cu02 K03 74.09(2) 15_567 15_566
Se01 Cu02 K03 141.21(4) 15_566 1_556
Se01 Cu02 K03 74.09(2) 15_566 15_566
Se01 Cu02 K00 124.555(18) 15_566 1_556
Se01 Cu02 K00 124.556(18) 15_567 1_556
Se01 Cu02 K00 120.75(3) . 1_556
K03 Cu02 K03 83.02(4) 3_655 3_656
K03 Cu02 K03 124.52(5) 1_556 3_655
K03 Cu02 K03 77.03(3) 15_566 3_655
K03 Cu02 K03 71.65(4) . 3_655
K03 Cu02 K03 138.123(17) 1_556 15_566
K03 Cu02 K03 138.123(17) . 15_566
K03 Cu02 K03 77.03(3) 15_566 3_656
K03 Cu02 K03 83.37(4) 1_556 .
K03 Cu02 K03 124.52(5) . 3_656
K03 Cu02 K03 71.65(4) 1_556 3_656
K03 Cu02 K00 62.32(3) 1_556 1_556
K03 Cu02 K00 62.21(3) 3_655 1_556
K03 Cu02 K00 62.32(3) . 1_556
K03 Cu02 K00 124.05(3) 15_566 1_556
K03 Cu02 K00 62.21(3) 3_656 1_556
Se01 K03 Se01 50.50(2) 15_566 1_554
Se01 K03 Se01 154.64(4) 15_566 13_656
Se01 K03 Se01 74.18(3) . 1_554
Se01 K03 Se01 111.63(3) 1_554 13_656
Se01 K03 Se01 111.63(3) . 13_656
Se01 K03 Se01 50.50(2) 15_566 .
Cu02 K03 Se01 95.02(4) 1_554 .
Cu02 K03 Se01 44.35(2) 11_567 13_656
Cu02 K03 Se01 138.138(18) 1_554 13_656
Cu02 K03 Se01 138.138(19) . 13_656
Cu02 K03 Se01 95.02(4) . 1_554
Cu02 K03 Se01 44.350(19) 11_566 13_656
Cu02 K03 Se01 137.849(19) 11_566 15_566
Cu02 K03 Se01 91.21(2) 11_567 .
Cu02 K03 Se01 137.85(2) 11_567 15_566
Cu02 K03 Se01 44.38(2) 1_554 1_554
Cu02 K03 Se01 64.47(3) 7_644 15_566
Cu02 K03 Se01 145.14(5) 11_567 1_554
Cu02 K03 Se01 45.84(2) 1_554 15_566
Cu02 K03 Se01 44.89(2) 7_644 .
Cu02 K03 Se01 90.18(4) 7_644 13_656
Cu02 K03 Se01 145.14(5) 11_566 .
Cu02 K03 Se01 44.88(2) 7_644 1_554
Cu02 K03 Se01 91.21(2) 11_566 1_554
Cu02 K03 Se01 45.84(2) . 15_566
Cu02 K03 Se01 44.38(2) . .
Cu02 K03 Cu02 95.97(2) 1_554 11_566
Cu02 K03 Cu02 170.27(5) 1_554 11_567
Cu02 K03 Cu02 83.02(4) 11_566 11_567
Cu02 K03 Cu02 86.70(4) 1_554 7_644
Cu02 K03 Cu02 102.97(3) 7_644 11_566
Cu02 K03 Cu02 102.97(3) 7_644 11_567
Cu02 K03 Cu02 86.70(4) . 7_644
Cu02 K03 Cu02 170.27(5) . 11_566
Cu02 K03 Cu02 95.97(2) . 11_567
Cu02 K03 Cu02 83.37(4) 1_554 .
Cu02 K03 K00 61.16(2) 11_567 1_556
Cu02 K03 K00 61.16(2) 11_566 .
Cu02 K03 K00 110.31(4) 11_567 .
Cu02 K03 K00 110.58(4) 1_554 1_556
Cu02 K03 K00 61.27(2) 1_554 .
Cu02 K03 K00 110.31(4) 11_566 1_556
Cu02 K03 K00 110.58(4) . .
Cu02 K03 K00 140.022(18) 7_644 1_556
Cu02 K03 K00 61.27(2) . 1_556
Cu02 K03 K00 140.022(18) 7_644 .
O004 K03 Se01 100.62(4) . 13_656
O004 K03 Se01 104.74(4) . 15_566
O004 K03 Se01 128.86(3) . .
O004 K03 Se01 128.86(3) . 1_554
O004 K03 Cu02 85.25(3) . 1_554
O004 K03 Cu02 85.03(3) . 11_567
O004 K03 Cu02 169.21(5) . 7_644
O004 K03 Cu02 85.03(3) . 11_566
O004 K03 Cu02 85.25(3) . .
O004 K03 K00 38.731(16) . .
O004 K03 K00 38.731(16) . 1_556
K00 K03 Se01 150.08(4) . .
K00 K03 Se01 98.26(3) . 13_656
K00 K03 Se01 101.45(3) . 15_566
K00 K03 Se01 98.26(3) 1_556 13_656
K00 K03 Se01 101.45(3) 1_556 15_566
K00 K03 Se01 96.435(18) 1_556 .
K00 K03 Se01 150.08(4) 1_556 1_554
K00 K03 Se01 96.435(18) . 1_554
K00 K03 K00 77.46(3) . 1_556
K03 O004 K03 180.0 . 9_666
K03 O004 K03 90.0 11_566 9_666
K03 O004 K03 90.0 . 11_566
K03 O004 K03 90.0 . 3_655
K03 O004 K03 180.0 11_566 3_655
K03 O004 K03 90.0 3_655 9_666
K00 O004 K03 90.0 1_556 11_566
K00 O004 K03 90.0 . .
K00 O004 K03 90.0 1_556 9_666
K00 O004 K03 90.0 1_556 3_655
K00 O004 K03 90.0 . 3_655
K00 O004 K03 90.0 . 9_666
K00 O004 K03 90.0 . 11_566
K00 O004 K03 90.0 1_556 .
K00 O004 K00 180.0 1_556 .
Cu02 K00 Cu02 90.0 1_554 3_654
Cu02 K00 Cu02 180.00(2) 9_666 1_554
Cu02 K00 Cu02 90.0 9_666 3_654
Cu02 K00 Cu02 90.0 9_666 11_566
Cu02 K00 Cu02 90.0 1_554 11_566
Cu02 K00 Cu02 180.0 11_566 3_654
Cu02 K00 K03 123.58(2) 3_654 11_565
Cu02 K00 K03 56.63(2) 9_666 11_565
Cu02 K00 K03 56.42(2) 11_566 11_565
Cu02 K00 K03 56.42(2) 1_554 .
Cu02 K00 K03 123.37(2) 1_554 11_565
Cu02 K00 K03 56.63(2) 11_566 .
Cu02 K00 K03 123.37(2) 3_654 .
Cu02 K00 K03 123.58(2) 9_666 .
Cu02 K00 K03 123.37(2) 11_566 9_666
Cu02 K00 K03 123.58(2) 1_554 9_665
Cu02 K00 K03 123.58(2) 9_666 1_554
Cu02 K00 K03 56.63(2) 3_654 9_665
Cu02 K00 K03 56.42(2) 9_666 9_666
Cu02 K00 K03 56.42(2) 1_554 1_554
Cu02 K00 K03 56.63(2) 1_554 3_655
Cu02 K00 K03 123.37(2) 3_654 1_554
Cu02 K00 K03 56.63(2) 11_566 1_554
Cu02 K00 K03 123.58(2) 1_554 9_666
Cu02 K00 K03 56.42(2) 9_666 9_665
Cu02 K00 K03 56.63(2) 3_654 9_666
Cu02 K00 K03 123.37(2) 11_566 9_665
Cu02 K00 K03 123.58(2) 11_566 3_655
Cu02 K00 K03 123.37(2) 9_666 3_655
Cu02 K00 K03 56.42(2) 3_654 3_655
K03 K00 K03 180.0 1_554 9_666
K03 K00 K03 113.045(17) 11_565 9_666
K03 K00 K03 77.46(3) 9_665 9_666
K03 K00 K03 66.955(17) 11_565 1_554
K03 K00 K03 113.045(17) 3_655 9_665
K03 K00 K03 113.044(17) . 11_565
K03 K00 K03 180.0 . 9_665
K03 K00 K03 66.956(17) . 3_655
K03 K00 K03 66.955(17) 11_565 9_665
K03 K00 K03 102.54(3) 9_665 1_554
K03 K00 K03 102.54(3) . 9_666
K03 K00 K03 180.00(3) 11_565 3_655
K03 K00 K03 113.045(17) 3_655 1_554
K03 K00 K03 77.46(3) . 1_554
K03 K00 K03 66.955(17) 3_655 9_666
O004 K00 Cu02 90.0 1_554 3_654
O004 K00 Cu02 90.0 1_554 11_566
O004 K00 Cu02 90.0 . 9_666
O004 K00 Cu02 90.0 1_554 9_666
O004 K00 Cu02 90.0 . 11_566
O004 K00 Cu02 90.0 . 3_654
O004 K00 Cu02 90.0 1_554 1_554
O004 K00 Cu02 90.0 . 1_554
O004 K00 K03 51.270(16) 1_554 1_554
O004 K00 K03 128.730(16) 1_554 9_666
O004 K00 K03 128.730(16) . 11_565
O004 K00 K03 128.730(16) . 9_665
O004 K00 K03 51.270(16) 1_554 11_565
O004 K00 K03 128.730(16) 1_554 3_655
O004 K00 K03 128.730(16) . 1_554
O004 K00 K03 128.731(16) 1_554 .
O004 K00 K03 51.270(16) . 3_655
O004 K00 K03 51.269(16) . .
O004 K00 K03 51.270(16) . 9_666
O004 K00 K03 51.270(16) 1_554 9_665
O004 K00 O004 180.0 1_554 .

loop_
_geom_bond_atom_site_label_1
_geom_bond_atom_site_label_2
_geom_bond_distance
_geom_bond_site_symmetry_2
Se01 Cu02 2.6656(11) .
Se01 Cu02 2.6968(7) 7_644
Se01 Cu02 2.6968(7) 7_645
Se01 K03 3.5694(15) 7_645
Se01 K03 3.6752(13) .
Se01 K03 3.7359(16) 13_656
Se01 K03 3.6751(13) 1_556
Cu02 K03 3.3329(12) 1_556
Cu02 K03 3.3431(17) 15_566
Cu02 K03 3.3329(12) .
Cu02 K03 3.3443(12) 3_656
Cu02 K03 3.3443(12) 3_655
Cu02 K00 3.5081(10) 1_556
K03 O004 2.7636(15) .
K03 K00 3.5427(12) .
K03 K00 3.5427(12) 1_556
O004 K00 2.2165(4) 1_556
O004 K00 2.2165(4) .
